data_1568926
loop_
_publ_author_name
'Jin, Shasha'
'Haskins, Molly M.'
'Deng, Cheng Hua'
'Matos, Cati&#xfa;cia R M O'
'Zaworotko, Michael J.'

_publ_section_title
;
 Crystal engineering of ionic cocrystals comprising Na/K salts of
 hesperetin with hesperetin molecules and solubility modulation.
;
_journal_issue 3
_journal_name_full IUCrJ
_journal_paper_doi 10.1107/S205225252300266X
_journal_volume 10
_journal_year 2023
_chemical_formula_moiety 'C34 H33 Na O13, C2 H6 O'
_chemical_formula_sum 'C36 H39 Na O14'
_chemical_formula_weight 718.66
_space_group_crystal_system triclinic
_space_group_IT_number 2
_space_group_name_Hall '-P 1'
_space_group_name_H-M_alt 'P -1'
_atom_sites_solution_hydrogens mixed
_atom_sites_solution_primary dual
_audit_creation_date 2022-02-09
_audit_creation_method
;
Olex2 1.5
(compiled 2021.10.07 svn.r9718050b for OlexSys, GUI svn.r6410)
;
_cell_angle_alpha 81.871(4)
_cell_angle_beta 74.681(5)
_cell_angle_gamma 68.049(5)
_cell_formula_units_Z 2
_cell_length_a 10.8865(5)
_cell_length_b 10.9884(6)
_cell_length_c 16.1451(8)
_cell_measurement_reflns_used 8177
_cell_measurement_temperature 150
_cell_measurement_theta_max 31.9020
_cell_measurement_theta_min 1.9720
_cell_volume 1725.73(17)
_computing_cell_refinement 'CrysAlisPro 1.171.39.46 (Rigaku OD, 2018)'
_computing_data_collection 'CrysAlisPro 1.171.39.46 (Rigaku OD, 2018)'
_computing_data_reduction 'CrysAlisPro 1.171.39.46 (Rigaku OD, 2018)'
_computing_molecular_graphics 'Olex2 1.5 (Dolomanov et al., 2009)'
_computing_publication_material 'Olex2 1.5 (Dolomanov et al., 2009)'
_computing_structure_refinement 'SHELXL 2018/3 (Sheldrick, 2015)'
_computing_structure_solution 'SHELXT 2014/5 (Sheldrick, 2014)'
_diffrn_ambient_temperature 150
_diffrn_detector 'CCD plate'
_diffrn_measured_fraction_theta_full 1.000
_diffrn_measured_fraction_theta_max 0.999
_diffrn_measurement_details
;
List of Runs (angles in degrees, time in seconds):

  # Type    Start    End  Width  t~exp~   \w     \q     \k     \f   Frames
--------------------------------------------------------------------------
  1  \w   -115.00  65.00   1.00    1.00    --  -25.00  45.00   0.00  180
  2  \w   -115.00  65.00   1.00    1.00    --  -25.00  45.00  90.00  180
  3  \w   -115.00  65.00   1.00    1.00    --  -25.00  45.00 180.00  180
;
_diffrn_measurement_device 'abstract diffractometer'
_diffrn_measurement_device_type 'dtrek-CrysAlisPro-abstract goniometer imported rigaku-d*trek images'
_diffrn_measurement_method '\w scans'
_diffrn_orient_matrix_type 'CrysAlisPro convention (1999,Acta A55,543-557)'
_diffrn_orient_matrix_UB_11 0.0065275000
_diffrn_orient_matrix_UB_12 -0.0191479000
_diffrn_orient_matrix_UB_13 0.0429202000
_diffrn_orient_matrix_UB_21 -0.0565309000
_diffrn_orient_matrix_UB_22 0.0569088000
_diffrn_orient_matrix_UB_23 0.0146845000
_diffrn_orient_matrix_UB_31 -0.0444109000
_diffrn_orient_matrix_UB_32 -0.0353453000
_diffrn_orient_matrix_UB_33 0.0046767000
_diffrn_radiation_monochromator graphite
_diffrn_radiation_probe x-ray
_diffrn_radiation_type 'Mo K\a'
_diffrn_radiation_wavelength 0.71073
_diffrn_reflns_av_R_equivalents 0.0467
_diffrn_reflns_av_unetI/netI 0.0583
_diffrn_reflns_Laue_measured_fraction_full 1.000
_diffrn_reflns_Laue_measured_fraction_max 0.999
_diffrn_reflns_limit_h_max 13
_diffrn_reflns_limit_h_min -13
_diffrn_reflns_limit_k_max 13
_diffrn_reflns_limit_k_min -13
_diffrn_reflns_limit_l_max 20
_diffrn_reflns_limit_l_min -20
_diffrn_reflns_number 18542
_diffrn_reflns_point_group_measured_fraction_full 1.000
_diffrn_reflns_point_group_measured_fraction_max 0.999
_diffrn_reflns_theta_full 25.242
_diffrn_reflns_theta_max 26.372
_diffrn_reflns_theta_min 2.000
_diffrn_source 'fine-focus sealed X-ray tube'
_diffrn_source_type 'Enhance (Mo) X-ray Source'
_exptl_absorpt_coefficient_mu 0.117
_exptl_absorpt_correction_T_max 1.00000
_exptl_absorpt_correction_T_min 0.90433
_exptl_absorpt_correction_type multi-scan
_exptl_absorpt_process_details
;
CrysAlisPro 1.171.39.46 (Rigaku Oxford Diffraction, 2018)
Empirical absorption correction using spherical harmonics,
 implemented in SCALE3 ABSPACK scaling algorithm.
;
_exptl_crystal_colour 'dull colourless'
_exptl_crystal_colour_lustre dull
_exptl_crystal_colour_primary colourless
_exptl_crystal_density_diffrn 1.383
_exptl_crystal_description block
_exptl_crystal_F_000 756
_exptl_crystal_size_max 0.02
_exptl_crystal_size_mid 0.02
_exptl_crystal_size_min 0.02
_refine_diff_density_max 0.712
_refine_diff_density_min -0.447
_refine_diff_density_rms 0.069
_refine_ls_extinction_method none
_refine_ls_goodness_of_fit_ref 1.047
_refine_ls_hydrogen_treatment mixed
_refine_ls_matrix_type full
_refine_ls_number_parameters 501
_refine_ls_number_reflns 7061
_refine_ls_number_restraints 11
_refine_ls_restrained_S_all 1.046
_refine_ls_R_factor_all 0.0845
_refine_ls_R_factor_gt 0.0607
_refine_ls_shift/su_max 0.000
_refine_ls_shift/su_mean 0.000
_refine_ls_structure_factor_coef Fsqd
_refine_ls_weighting_details 'w=1/[\s^2^(Fo^2^)+(0.0697P)^2^+1.0094P] where P=(Fo^2^+2Fc^2^)/3'
_refine_ls_weighting_scheme calc
_refine_ls_wR_factor_gt 0.1430
_refine_ls_wR_factor_ref 0.1648
_reflns_Friedel_coverage 0.000
_reflns_number_gt 5100
_reflns_number_total 7061
_reflns_threshold_expression 'I > 2\s(I)'
_cod_data_source_file lq5051.cif
_cod_data_source_block HESNAH_2EtOH
_cod_database_code 1568926
_shelx_shelxl_version_number 2018/3
_chemical_oxdiff_formula 'C11 H10 N O'
_shelx_space_group_comment
;
The symmetry employed for this shelxl refinement is uniquely defined
by the following loop, which should always be used as a source of
symmetry information in preference to the above space-group names.
They are only intended as comments.
;
_shelx_estimated_absorpt_t_max 0.998
_shelx_estimated_absorpt_t_min 0.998
_olex2_refinement_description
;
1. Fixed Uiso
 At 1.2 times of:
  All C(H) groups, H5 of O5, H6 of O6, H8 of O8, All C(H,H) groups, All C(H,H,
  H,H) groups
 At 1.5 times of:
  All C(H,H,H) groups, H1E of O1E, H2E of O2E
2. Restrained distances
 H11-O11
 0.84 with sigma of 0.02
 H2-O2
 0.84 with sigma of 0.02
 H8-O8
 0.84 with sigma of 0.02
 H5-O5
 0.84 with sigma of 0.02
 H6-O6
 0.84 with sigma of 0.02
3. Rigid body (RIGU) restrains
 C9A, C10
 with sigma for 1-2 distances of 0.001 and sigma for 1-3 distances of 0.002
 C9B, C10
 with sigma for 1-2 distances of 0.001 and sigma for 1-3 distances of 0.002
4. Others
 Sof(C8B)=Sof(H8B)=1-FVAR(1)
 Sof(C8A)=Sof(H8A)=FVAR(1)
 Sof(C9B)=Sof(H9BA)=Sof(H9BB)=1-FVAR(2)
 Sof(C9A)=Sof(H9AA)=Sof(H9AB)=FVAR(2)
5.a Ternary CH refined with riding coordinates:
 C23(H23), C8A(H8A), C8B(H8B)
5.b Secondary CH2 refined with riding coordinates:
 C24(H24A,H24B), C4E(H4EA,H4EB), C2E(H2EA,H2EB), C9A(H9AA,H9AB), C9B(H9BA,H9BB)
5.c Aromatic/amide H refined with riding coordinates:
 C15(H15), C13(H13), C22(H22), C18(H18), C27(H27), C30(H30), C4(H4), C31(H31),
 C7(H7), C6(H6A)
5.d Idealised Me refined as rotating group:
 C32(H32A,H32B,H32C), C1(H1A,H1B,H1C), C3E(H3EA,H3EB,H3EC), C1E(H1EA,H1EB,H1EC)
5.e Idealised tetrahedral OH refined as rotating group:
 O2E(H2E), O1E(H1E)
;
_olex2_submission_special_instructions 'No special instructions were received'
_oxdiff_exptl_absorpt_empirical_details
;
Empirical correction (ABSPACK) includes:
- Absorption correction using spherical harmonics
- Frame scaling
- Detector area scaling
;
_oxdiff_exptl_absorpt_empirical_full_max 1.361
_oxdiff_exptl_absorpt_empirical_full_min 0.642

loop_
_space_group_symop_operation_xyz
'x, y, z'
'-x, -y, -z'

loop_
_atom_site_label
_atom_site_type_symbol
_atom_site_fract_x
_atom_site_fract_y
_atom_site_fract_z
_atom_site_U_iso_or_equiv
_atom_site_adp_type
_atom_site_occupancy
_atom_site_site_symmetry_order
_atom_site_calc_flag
_atom_site_refinement_flags_posn
_atom_site_refinement_flags_adp
_atom_site_refinement_flags_occupancy
_atom_site_disorder_assembly
_atom_site_disorder_group
O7 O 0.04258(17) 0.26213(17) 0.74313(10) 0.0247(4) Uani 1 1 d . . . . .
O3 O 0.75675(17) 0.76579(16) 0.02451(10) 0.0257(4) Uani 1 1 d . . . . .
O1 O 0.52567(18) 1.31872(16) 0.17003(11) 0.0265(4) Uani 1 1 d . . . . .
O8 O 0.32193(18) 0.41001(17) 0.50684(11) 0.0264(4) Uani 1 1 d D . . . .
H8 H 0.372(3) 0.382(3) 0.4591(13) 0.032 Uiso 1 1 d D U . . .
O10 O 0.25517(18) 0.00032(17) 0.50246(10) 0.0267(4) Uani 1 1 d . . . . .
O12 O 0.36238(17) -0.49372(16) 0.31498(11) 0.0254(4) Uani 1 1 d . . . . .
O11 O 0.53428(18) -0.47891(17) 0.39399(11) 0.0255(4) Uani 1 1 d D . . . .
O2 O 0.74320(17) 1.14463(17) 0.21207(11) 0.0257(4) Uani 1 1 d D . . . .
O9 O 0.46429(19) 0.24371(17) 0.38522(11) 0.0299(4) Uani 1 1 d . . . . .
O6 O 0.98875(18) 0.49207(18) -0.20727(11) 0.0284(4) Uani 1 1 d D . . . .
H6 H 1.006(3) 0.4119(19) -0.2200(18) 0.034 Uiso 1 1 d D U . . .
O5 O 0.8307(2) 0.30159(18) 0.06049(11) 0.0311(4) Uani 1 1 d D . . . .
H5 H 0.794(3) 0.321(3) 0.1127(12) 0.037 Uiso 1 1 d D U . . .
O2E O 0.99635(18) 0.96881(18) 0.19390(11) 0.0319(4) Uani 1 1 d . . . . .
H2E H 0.996281 0.892670 0.209828 0.048 Uiso 1 1 calc R U . . .
O4 O 0.7094(2) 0.45887(18) 0.19025(11) 0.0335(5) Uani 1 1 d . . . . .
O1E O 0.7667(2) 0.2411(2) 0.38340(13) 0.0413(5) Uani 1 1 d . . . . .
H1E H 0.766068 0.177697 0.419142 0.062 Uiso 1 1 calc R U . . .
C20 C 0.2965(2) 0.2028(2) 0.49924(14) 0.0203(5) Uani 1 1 d . . . . .
C21 C 0.2318(2) 0.1131(2) 0.54138(15) 0.0205(5) Uani 1 1 d . . . . .
C29 C 0.3429(2) -0.3697(2) 0.33503(15) 0.0222(5) Uani 1 1 d . . . . .
C17 C 0.1209(2) 0.2448(2) 0.66573(14) 0.0218(5) Uani 1 1 d . . . . .
C14 C 0.9241(2) 0.5038(2) -0.12412(14) 0.0210(5) Uani 1 1 d . . . . .
C19 C 0.2646(2) 0.3179(2) 0.54371(15) 0.0207(5) Uani 1 1 d . . . . .
C28 C 0.4358(2) -0.3627(2) 0.37810(14) 0.0210(5) Uani 1 1 d . . . . .
C11 C 0.7869(2) 0.5346(2) 0.04949(15) 0.0207(5) Uani 1 1 d . . . . .
C2 C 0.5531(2) 1.1908(2) 0.15394(15) 0.0227(5) Uani 1 1 d . . . . .
C16 C 0.8418(2) 0.4095(2) 0.01326(15) 0.0212(5) Uani 1 1 d . . . . .
C15 C 0.9070(2) 0.3947(2) -0.07246(15) 0.0233(5) Uani 1 1 d . . . . .
H15 H 0.940172 0.311062 -0.096370 0.028 Uiso 1 1 calc R U . . .
C12 C 0.8054(2) 0.6422(2) -0.00538(15) 0.0204(5) Uani 1 1 d . . . . .
C13 C 0.8736(2) 0.6279(2) -0.09042(15) 0.0223(5) Uani 1 1 d . . . . .
H13 H 0.886180 0.701295 -0.125572 0.027 Uiso 1 1 calc R U . . .
C22 C 0.1484(2) 0.1315(2) 0.62190(15) 0.0228(5) Uani 1 1 d . . . . .
H22 H 0.108698 0.067875 0.648523 0.027 Uiso 1 1 calc R U . . .
C25 C 0.3970(3) 0.1728(2) 0.41962(15) 0.0253(5) Uani 1 1 d . . . . .
C3 C 0.6700(2) 1.0987(2) 0.17623(14) 0.0214(5) Uani 1 1 d . . . . .
C18 C 0.1806(2) 0.3383(2) 0.62381(15) 0.0233(5) Uani 1 1 d . . . . .
H18 H 0.162031 0.415865 0.651710 0.028 Uiso 1 1 calc R U . . .
C27 C 0.4236(3) -0.2417(3) 0.40091(15) 0.0268(6) Uani 1 1 d . . . . .
H27 H 0.486307 -0.235903 0.430031 0.032 Uiso 1 1 calc R U . . .
C30 C 0.2406(3) -0.2568(3) 0.31622(17) 0.0302(6) Uani 1 1 d . . . . .
H30 H 0.177283 -0.262161 0.287407 0.036 Uiso 1 1 calc R U . . .
C10 C 0.7227(3) 0.5512(3) 0.13938(16) 0.0285(6) Uani 1 1 d . . . . .
C26 C 0.3203(3) -0.1274(3) 0.38189(16) 0.0290(6) Uani 1 1 d . . . . .
C4 C 0.7042(3) 0.9673(2) 0.16161(16) 0.0298(6) Uani 1 1 d . . . . .
H4 H 0.783528 0.903624 0.176484 0.036 Uiso 1 1 calc R U . . .
C31 C 0.2301(3) -0.1358(3) 0.33929(17) 0.0322(6) Uani 1 1 d . . . . .
H31 H 0.160295 -0.058454 0.325574 0.039 Uiso 1 1 calc R U . . .
C7 C 0.4712(3) 1.1510(3) 0.12012(16) 0.0319(6) Uani 1 1 d . . . . .
H7 H 0.390391 1.213957 0.106755 0.038 Uiso 1 1 calc R U . . .
C32 C 0.2484(3) -0.5110(3) 0.2961(2) 0.0360(7) Uani 1 1 d . . . . .
H32A H 0.169358 -0.482968 0.344503 0.054 Uiso 1 1 calc R U . . .
H32B H 0.270911 -0.603856 0.286855 0.054 Uiso 1 1 calc R U . . .
H32C H 0.227201 -0.458002 0.244154 0.054 Uiso 1 1 calc R U . . .
C23 C 0.3035(3) 0.0035(3) 0.41005(17) 0.0337(7) Uani 1 1 d . . . . .
H23 H 0.228297 0.070745 0.386079 0.040 Uiso 1 1 calc R U . . .
C24 C 0.4225(3) 0.0459(3) 0.38120(17) 0.0338(7) Uani 1 1 d . . . . .
H24A H 0.443771 0.057445 0.317719 0.041 Uiso 1 1 calc R U . . .
H24B H 0.502390 -0.023367 0.398014 0.041 Uiso 1 1 calc R U . . .
C1 C 0.4758(3) 1.4149(3) 0.10571(19) 0.0380(7) Uani 1 1 d . . . . .
H1A H 0.537148 1.390459 0.049339 0.057 Uiso 1 1 calc R U . . .
H1B H 0.471476 1.500953 0.118958 0.057 Uiso 1 1 calc R U . . .
H1C H 0.384616 1.419195 0.104793 0.057 Uiso 1 1 calc R U . . .
C6 C 0.5059(3) 1.0207(3) 0.10563(18) 0.0394(7) Uani 1 1 d . . . . .
H6A H 0.449111 0.994224 0.082034 0.047 Uiso 1 1 calc R U . . .
C5 C 0.6228(3) 0.9281(3) 0.12513(16) 0.0397(8) Uani 1 1 d . . . . .
C4E C 1.0678(3) 0.9704(3) 0.10491(18) 0.0407(7) Uani 1 1 d . . . . .
H4EA H 1.056924 1.062197 0.084149 0.049 Uiso 1 1 calc R U . . .
H4EB H 1.026906 0.935553 0.070126 0.049 Uiso 1 1 calc R U . . .
C3E C 1.2162(3) 0.8902(4) 0.0924(2) 0.0530(9) Uani 1 1 d . . . . .
H3EA H 1.261540 0.896449 0.031654 0.080 Uiso 1 1 calc R U . . .
H3EB H 1.227530 0.798215 0.109805 0.080 Uiso 1 1 calc R U . . .
H3EC H 1.256737 0.923391 0.127517 0.080 Uiso 1 1 calc R U . . .
C8A C 0.6480(8) 0.7922(4) 0.1014(3) 0.0201(13) Uani 0.693(17) 1 d . . P A 1
H8A H 0.564009 0.790569 0.088006 0.024 Uiso 0.693(17) 1 calc R U P A 1
C2E C 0.9006(4) 0.2526(4) 0.3622(3) 0.0563(9) Uani 1 1 d . . . . .
H2EA H 0.901026 0.326905 0.319761 0.068 Uiso 1 1 calc R U . . .
H2EB H 0.969148 0.171427 0.335470 0.068 Uiso 1 1 calc R U . . .
C1E C 0.9382(4) 0.2737(4) 0.4382(3) 0.0710(11) Uani 1 1 d . . . . .
H1EA H 1.022120 0.293819 0.420256 0.107 Uiso 1 1 calc R U . . .
H1EB H 0.952709 0.194199 0.476074 0.107 Uiso 1 1 calc R U . . .
H1EC H 0.864896 0.347396 0.468968 0.107 Uiso 1 1 calc R U . . .
Na1 Na 0.60941(10) 0.33906(9) 0.29742(6) 0.0230(2) Uani 1 1 d . . . . .
C9A C 0.6871(10) 0.6882(5) 0.1723(4) 0.0229(14) Uani 0.68(2) 1 d . . P A 1
H9AA H 0.610410 0.704040 0.223610 0.028 Uiso 0.68(2) 1 calc R U P A 1
H9AB H 0.766448 0.692865 0.188947 0.028 Uiso 0.68(2) 1 calc R U P A 1
C8B C 0.718(2) 0.7708(11) 0.1141(6) 0.026(3) Uani 0.307(17) 1 d . . P A 2
H8B H 0.799682 0.750128 0.137848 0.031 Uiso 0.307(17) 1 calc R U P A 2
C9B C 0.635(2) 0.6898(11) 0.1620(10) 0.029(3) Uani 0.32(2) 1 d . . P A 2
H9BA H 0.548601 0.716236 0.143845 0.035 Uiso 0.32(2) 1 calc R U P A 2
H9BB H 0.615040 0.699539 0.224711 0.035 Uiso 0.32(2) 1 calc R U P A 2
H11 H 0.577(3) -0.472(3) 0.4278(16) 0.035 Uiso 1 1 d D U . . .
H2 H 0.820(2) 1.089(2) 0.2100(19) 0.035 Uiso 1 1 d D U . . .

loop_
_atom_site_aniso_label
_atom_site_aniso_U_11
_atom_site_aniso_U_22
_atom_site_aniso_U_33
_atom_site_aniso_U_23
_atom_site_aniso_U_13
_atom_site_aniso_U_12
O7 0.0264(9) 0.0260(9) 0.0163(8) -0.0047(7) 0.0026(7) -0.0069(7)
O3 0.0301(10) 0.0195(9) 0.0210(8) -0.0039(7) 0.0028(7) -0.0064(7)
O1 0.0329(10) 0.0165(9) 0.0265(9) -0.0025(7) -0.0104(8) -0.0019(7)
O8 0.0356(10) 0.0229(9) 0.0218(9) -0.0057(7) 0.0020(7) -0.0159(8)
O10 0.0415(11) 0.0240(10) 0.0170(8) -0.0073(7) 0.0027(7) -0.0186(8)
O12 0.0273(10) 0.0213(9) 0.0324(9) -0.0098(7) -0.0100(8) -0.0088(7)
O11 0.0268(10) 0.0259(10) 0.0264(9) -0.0061(7) -0.0081(7) -0.0091(8)
O2 0.0213(9) 0.0225(10) 0.0299(9) -0.0059(7) -0.0060(7) -0.0021(7)
O9 0.0397(11) 0.0242(10) 0.0250(9) -0.0044(7) 0.0061(8) -0.0184(8)
O6 0.0329(10) 0.0307(10) 0.0196(8) -0.0093(7) 0.0050(7) -0.0136(8)
O5 0.0449(12) 0.0244(10) 0.0221(9) -0.0033(7) 0.0014(8) -0.0154(9)
O2E 0.0275(10) 0.0282(10) 0.0290(9) 0.0030(8) 0.0012(8) -0.0044(8)
O4 0.0492(12) 0.0265(10) 0.0225(9) -0.0010(7) 0.0027(8) -0.0181(9)
O1E 0.0395(12) 0.0476(14) 0.0413(12) 0.0057(10) -0.0152(9) -0.0193(10)
C20 0.0237(13) 0.0211(13) 0.0163(11) -0.0043(9) -0.0009(9) -0.0095(10)
C21 0.0248(13) 0.0184(12) 0.0196(11) -0.0034(9) -0.0042(9) -0.0088(10)
C29 0.0279(13) 0.0174(12) 0.0209(11) -0.0065(9) -0.0003(10) -0.0092(10)
C17 0.0217(12) 0.0225(13) 0.0175(11) -0.0020(9) -0.0035(9) -0.0041(10)
C14 0.0188(12) 0.0260(13) 0.0183(11) -0.0052(9) -0.0016(9) -0.0084(10)
C19 0.0225(12) 0.0191(12) 0.0214(12) -0.0021(9) -0.0032(9) -0.0091(10)
C28 0.0234(13) 0.0222(13) 0.0171(11) -0.0071(9) 0.0013(9) -0.0098(10)
C11 0.0203(12) 0.0204(12) 0.0212(12) -0.0026(9) -0.0039(9) -0.0070(10)
C2 0.0266(13) 0.0205(13) 0.0190(11) -0.0053(9) -0.0002(10) -0.0079(10)
C16 0.0216(12) 0.0222(13) 0.0222(12) -0.0006(9) -0.0043(9) -0.0112(10)
C15 0.0250(13) 0.0230(13) 0.0224(12) -0.0079(10) -0.0021(10) -0.0088(10)
C12 0.0186(12) 0.0194(12) 0.0229(12) -0.0059(9) -0.0032(9) -0.0055(9)
C13 0.0216(12) 0.0234(13) 0.0208(12) -0.0032(10) -0.0018(9) -0.0081(10)
C22 0.0254(13) 0.0239(13) 0.0204(12) -0.0036(10) 0.0001(10) -0.0129(10)
C25 0.0320(14) 0.0220(13) 0.0230(12) -0.0031(10) -0.0024(10) -0.0126(11)
C3 0.0245(13) 0.0199(12) 0.0169(11) -0.0040(9) 0.0004(9) -0.0071(10)
C18 0.0286(13) 0.0199(13) 0.0208(12) -0.0058(9) -0.0026(10) -0.0082(10)
C27 0.0296(14) 0.0330(15) 0.0219(12) -0.0102(10) 0.0020(10) -0.0178(12)
C30 0.0329(15) 0.0240(14) 0.0323(14) -0.0059(11) -0.0076(11) -0.0068(11)
C10 0.0320(14) 0.0243(13) 0.0249(13) -0.0034(10) 0.0020(11) -0.0101(11)
C26 0.0333(15) 0.0230(14) 0.0254(13) -0.0094(10) 0.0092(11) -0.0120(11)
C4 0.0351(15) 0.0201(13) 0.0230(12) -0.0032(10) 0.0060(11) -0.0048(11)
C31 0.0346(15) 0.0216(14) 0.0349(14) -0.0067(11) -0.0017(12) -0.0063(11)
C7 0.0336(15) 0.0425(17) 0.0241(13) -0.0071(12) -0.0045(11) -0.0181(13)
C32 0.0282(15) 0.0310(16) 0.0557(18) -0.0148(13) -0.0139(13) -0.0106(12)
C23 0.0434(17) 0.0292(15) 0.0266(13) -0.0105(11) 0.0077(12) -0.0181(13)
C24 0.0464(17) 0.0313(15) 0.0233(13) -0.0095(11) 0.0083(12) -0.0214(13)
C1 0.0452(18) 0.0298(16) 0.0384(16) 0.0078(12) -0.0182(13) -0.0100(13)
C6 0.057(2) 0.0471(19) 0.0276(14) -0.0078(13) -0.0028(13) -0.0359(16)
C5 0.070(2) 0.0307(16) 0.0197(13) -0.0129(11) 0.0124(13) -0.0307(16)
C4E 0.0477(18) 0.0415(18) 0.0267(14) 0.0065(12) -0.0030(13) -0.0153(14)
C3E 0.0381(18) 0.080(3) 0.0385(17) -0.0098(17) 0.0119(14) -0.0291(18)
C8A 0.016(3) 0.025(2) 0.0182(19) -0.0063(15) 0.0010(17) -0.0079(19)
C2E 0.051(2) 0.042(2) 0.078(3) -0.0163(18) -0.0214(19) -0.0082(16)
C1E 0.054(2) 0.070(3) 0.086(3) -0.010(2) -0.025(2) -0.010(2)
Na1 0.0273(5) 0.0225(5) 0.0187(5) -0.0027(4) -0.0003(4) -0.0112(4)
C9A 0.022(3) 0.0248(18) 0.020(2) -0.0044(14) 0.001(2) -0.009(2)
C8B 0.034(9) 0.026(5) 0.024(5) -0.002(4) -0.006(5) -0.016(5)
C9B 0.028(7) 0.025(2) 0.031(6) -0.006(3) 0.005(5) -0.011(3)

loop_
_atom_type_symbol
_atom_type_description
_atom_type_scat_dispersion_real
_atom_type_scat_dispersion_imag
_atom_type_scat_source
C C 0.0033 0.0016 'International Tables Vol C Tables 4.2.6.8 and 6.1.1.4'
H H 0.0000 0.0000 'International Tables Vol C Tables 4.2.6.8 and 6.1.1.4'
Na Na 0.0362 0.0249 'International Tables Vol C Tables 4.2.6.8 and 6.1.1.4'
O O 0.0106 0.0060 'International Tables Vol C Tables 4.2.6.8 and 6.1.1.4'

loop_
_geom_angle_atom_site_label_1
_geom_angle_atom_site_label_2
_geom_angle_atom_site_label_3
_geom_angle
_geom_angle_site_symmetry_1
_geom_angle_site_symmetry_3
_geom_angle_publ_flag
C12 O3 C8A 116.9(2) . . ?
C12 O3 C8B 114.6(4) . . ?
C2 O1 C1 115.7(2) . . ?
C2 O1 Na1 112.87(14) . 1_565 ?
C1 O1 Na1 130.53(16) . 1_565 ?
C19 O8 H8 106(2) . . ?
C21 O10 C23 115.54(18) . . ?
C29 O12 C32 116.16(19) . . ?
C29 O12 Na1 115.71(14) . 1_545 ?
C32 O12 Na1 127.66(14) . 1_545 ?
C28 O11 Na1 119.48(14) . 1_545 ?
C28 O11 H11 112(2) . . ?
Na1 O11 H11 126(2) 1_545 . ?
C3 O2 Na1 115.11(14) . 1_565 ?
C3 O2 H2 110(2) . . ?
Na1 O2 H2 133(2) 1_565 . ?
C25 O9 Na1 166.55(17) . . ?
C14 O6 H6 107.3(19) . . ?
C16 O5 H5 110(2) . . ?
C4E O2E H2E 109.5 . . ?
C10 O4 Na1 160.17(18) . . ?
C2E O1E H1E 109.5 . . ?
C2E O1E Na1 122.6(2) . . ?
Na1 O1E H1E 125.1 . . ?
C21 C20 C19 116.3(2) . . ?
C21 C20 C25 121.1(2) . . ?
C19 C20 C25 122.4(2) . . ?
O10 C21 C20 120.1(2) . . ?
C22 C21 O10 117.4(2) . . ?
C22 C21 C20 122.4(2) . . ?
O12 C29 C28 115.0(2) . . ?
O12 C29 C30 124.8(2) . . ?
C30 C29 C28 120.2(2) . . ?
O7 C17 C22 120.5(2) . . ?
O7 C17 C18 121.1(2) . . ?
C22 C17 C18 118.4(2) . . ?
O6 C14 C15 121.1(2) . . ?
O6 C14 C13 118.0(2) . . ?
C13 C14 C15 120.9(2) . . ?
O8 C19 C20 119.8(2) . . ?
C18 C19 O8 118.3(2) . . ?
C18 C19 C20 121.9(2) . . ?
O11 C28 C29 116.5(2) . . ?
O11 C28 C27 124.7(2) . . ?
C27 C28 C29 118.8(2) . . ?
C16 C11 C10 121.8(2) . . ?
C12 C11 C16 117.3(2) . . ?
C12 C11 C10 120.8(2) . . ?
O1 C2 C3 115.9(2) . . ?
O1 C2 C7 123.8(2) . . ?
C7 C2 C3 120.3(2) . . ?
O5 C16 C11 121.5(2) . . ?
O5 C16 C15 117.4(2) . . ?
C15 C16 C11 121.0(2) . . ?
C14 C15 H15 120.2 . . ?
C16 C15 C14 119.7(2) . . ?
C16 C15 H15 120.2 . . ?
O3 C12 C11 121.0(2) . . ?
O3 C12 C13 116.8(2) . . ?
C13 C12 C11 122.2(2) . . ?
C14 C13 H13 120.6 . . ?
C12 C13 C14 118.9(2) . . ?
C12 C13 H13 120.6 . . ?
C21 C22 C17 120.3(2) . . ?
C21 C22 H22 119.9 . . ?
C17 C22 H22 119.9 . . ?
O9 C25 C20 122.6(2) . . ?
O9 C25 C24 120.8(2) . . ?
C20 C25 C24 116.5(2) . . ?
O2 C3 C2 117.0(2) . . ?
O2 C3 C4 124.0(2) . . ?
C4 C3 C2 119.0(2) . . ?
C17 C18 H18 119.7 . . ?
C19 C18 C17 120.6(2) . . ?
C19 C18 H18 119.7 . . ?
C28 C27 H27 119.5 . . ?
C28 C27 C26 121.1(2) . . ?
C26 C27 H27 119.5 . . ?
C29 C30 H30 119.9 . . ?
C29 C30 C31 120.2(3) . . ?
C31 C30 H30 119.9 . . ?
O4 C10 C11 122.9(2) . . ?
O4 C10 C9A 120.6(3) . . ?
O4 C10 C9B 119.9(5) . . ?
C11 C10 C9A 116.0(3) . . ?
C11 C10 C9B 114.6(6) . . ?
C27 C26 C23 121.0(3) . . ?
C31 C26 C27 119.4(2) . . ?
C31 C26 C23 119.6(3) . . ?
C3 C4 H4 119.8 . . ?
C3 C4 C5 120.4(3) . . ?
C5 C4 H4 119.8 . . ?
C30 C31 H31 119.9 . . ?
C26 C31 C30 120.3(3) . . ?
C26 C31 H31 119.9 . . ?
C2 C7 H7 119.8 . . ?
C6 C7 C2 120.3(3) . . ?
C6 C7 H7 119.8 . . ?
O12 C32 H32A 109.5 . . ?
O12 C32 H32B 109.5 . . ?
O12 C32 H32C 109.5 . . ?
H32A C32 H32B 109.5 . . ?
H32A C32 H32C 109.5 . . ?
H32B C32 H32C 109.5 . . ?
O10 C23 C26 106.3(2) . . ?
O10 C23 H23 106.8 . . ?
O10 C23 C24 112.8(2) . . ?
C26 C23 H23 106.8 . . ?
C24 C23 C26 116.8(2) . . ?
C24 C23 H23 106.8 . . ?
C25 C24 H24A 109.3 . . ?
C25 C24 H24B 109.3 . . ?
C23 C24 C25 111.7(2) . . ?
C23 C24 H24A 109.3 . . ?
C23 C24 H24B 109.3 . . ?
H24A C24 H24B 107.9 . . ?
O1 C1 H1A 109.5 . . ?
O1 C1 H1B 109.5 . . ?
O1 C1 H1C 109.5 . . ?
H1A C1 H1B 109.5 . . ?
H1A C1 H1C 109.5 . . ?
H1B C1 H1C 109.5 . . ?
C7 C6 H6A 119.8 . . ?
C7 C6 C5 120.5(3) . . ?
C5 C6 H6A 119.8 . . ?
C4 C5 C8A 127.3(4) . . ?
C4 C5 C8B 99.3(7) . . ?
C6 C5 C4 119.5(3) . . ?
C6 C5 C8A 113.2(4) . . ?
C6 C5 C8B 141.0(7) . . ?
O2E C4E H4EA 109.2 . . ?
O2E C4E H4EB 109.2 . . ?
O2E C4E C3E 112.0(2) . . ?
H4EA C4E H4EB 107.9 . . ?
C3E C4E H4EA 109.2 . . ?
C3E C4E H4EB 109.2 . . ?
C4E C3E H3EA 109.5 . . ?
C4E C3E H3EB 109.5 . . ?
C4E C3E H3EC 109.5 . . ?
H3EA C3E H3EB 109.5 . . ?
H3EA C3E H3EC 109.5 . . ?
H3EB C3E H3EC 109.5 . . ?
O3 C8A C5 106.3(3) . . ?
O3 C8A H8A 109.1 . . ?
O3 C8A C9A 110.3(5) . . ?
C5 C8A H8A 109.1 . . ?
C5 C8A C9A 112.9(5) . . ?
C9A C8A H8A 109.1 . . ?
O1E C2E H2EA 109.2 . . ?
O1E C2E H2EB 109.2 . . ?
O1E C2E C1E 112.0(3) . . ?
H2EA C2E H2EB 107.9 . . ?
C1E C2E H2EA 109.2 . . ?
C1E C2E H2EB 109.2 . . ?
C2E C1E H1EA 109.5 . . ?
C2E C1E H1EB 109.5 . . ?
C2E C1E H1EC 109.5 . . ?
H1EA C1E H1EB 109.5 . . ?
H1EA C1E H1EC 109.5 . . ?
H1EB C1E H1EC 109.5 . . ?
O1 Na1 O12 73.11(6) 1_545 1_565 ?
O11 Na1 O1 130.93(7) 1_565 1_545 ?
O11 Na1 O12 61.45(6) 1_565 1_565 ?
O2 Na1 O1 63.22(6) 1_545 1_545 ?
O2 Na1 O12 134.15(7) 1_545 1_565 ?
O2 Na1 O11 164.37(7) 1_545 1_565 ?
O9 Na1 O1 89.75(7) . 1_545 ?
O9 Na1 O12 71.40(7) . 1_565 ?
O9 Na1 O11 92.45(7) . 1_565 ?
O9 Na1 O2 94.37(7) . 1_545 ?
O9 Na1 O4 164.81(8) . . ?
O9 Na1 O1E 90.03(8) . . ?
O4 Na1 O1 77.84(7) . 1_545 ?
O4 Na1 O12 96.32(7) . 1_565 ?
O4 Na1 O11 89.20(7) . 1_565 ?
O4 Na1 O2 87.89(7) . 1_545 ?
O4 Na1 O1E 105.15(8) . . ?
O1E Na1 O1 146.81(8) . 1_545 ?
O1E Na1 O12 137.42(7) . 1_565 ?
O1E Na1 O11 82.24(7) . 1_565 ?
O1E Na1 O2 83.71(7) . 1_545 ?
C10 C9A H9AA 109.9 . . ?
C10 C9A H9AB 109.9 . . ?
C8A C9A C10 109.1(5) . . ?
C8A C9A H9AA 109.9 . . ?
C8A C9A H9AB 109.9 . . ?
H9AA C9A H9AB 108.3 . . ?
O3 C8B C5 100.9(8) . . ?
O3 C8B H8B 109.7 . . ?
O3 C8B C9B 117.6(12) . . ?
C5 C8B H8B 109.7 . . ?
C9B C8B C5 108.8(12) . . ?
C9B C8B H8B 109.7 . . ?
C10 C9B H9BA 110.8 . . ?
C10 C9B H9BB 110.8 . . ?
C8B C9B C10 104.9(11) . . ?
C8B C9B H9BA 110.8 . . ?
C8B C9B H9BB 110.8 . . ?
H9BA C9B H9BB 108.8 . . ?

loop_
_geom_bond_atom_site_label_1
_geom_bond_atom_site_label_2
_geom_bond_distance
_geom_bond_site_symmetry_2
_geom_bond_publ_flag
O7 C17 1.307(3) . ?
O3 C12 1.368(3) . ?
O3 C8A 1.448(4) . ?
O3 C8B 1.399(9) . ?
O1 C2 1.372(3) . ?
O1 C1 1.431(3) . ?
O1 Na1 2.5267(19) 1_565 ?
O8 H8 0.838(17) . ?
O8 C19 1.369(3) . ?
O10 C21 1.376(3) . ?
O10 C23 1.445(3) . ?
O12 C29 1.371(3) . ?
O12 C32 1.435(3) . ?
O12 Na1 2.5960(19) 1_545 ?
O11 C28 1.369(3) . ?
O11 Na1 2.4669(19) 1_545 ?
O11 H11 0.830(17) . ?
O2 C3 1.361(3) . ?
O2 Na1 2.4557(19) 1_565 ?
O2 H2 0.829(17) . ?
O9 C25 1.242(3) . ?
O9 Na1 2.2885(18) . ?
O6 H6 0.871(17) . ?
O6 C14 1.340(3) . ?
O5 H5 0.850(17) . ?
O5 C16 1.343(3) . ?
O2E H2E 0.8400 . ?
O2E C4E 1.443(3) . ?
O4 C10 1.240(3) . ?
O4 Na1 2.3117(19) . ?
O1E H1E 0.8400 . ?
O1E C2E 1.456(4) . ?
O1E Na1 2.339(2) . ?
C20 C21 1.416(3) . ?
C20 C19 1.426(3) . ?
C20 C25 1.437(3) . ?
C21 C22 1.367(3) . ?
C29 C28 1.399(3) . ?
C29 C30 1.382(4) . ?
C17 C22 1.414(3) . ?
C17 C18 1.416(3) . ?
C14 C15 1.403(3) . ?
C14 C13 1.397(3) . ?
C19 C18 1.365(3) . ?
C28 C27 1.379(3) . ?
C11 C16 1.420(3) . ?
C11 C12 1.418(3) . ?
C11 C10 1.439(3) . ?
C2 C3 1.396(3) . ?
C2 C7 1.379(4) . ?
C16 C15 1.380(3) . ?
C15 H15 0.9500 . ?
C12 C13 1.377(3) . ?
C13 H13 0.9500 . ?
C22 H22 0.9500 . ?
C25 C24 1.507(3) . ?
C3 C4 1.388(3) . ?
C18 H18 0.9500 . ?
C27 H27 0.9500 . ?
C27 C26 1.397(4) . ?
C30 H30 0.9500 . ?
C30 C31 1.387(4) . ?
C10 C9A 1.543(6) . ?
C10 C9B 1.500(11) . ?
C26 C31 1.374(4) . ?
C26 C23 1.501(4) . ?
C4 H4 0.9500 . ?
C4 C5 1.397(4) . ?
C31 H31 0.9500 . ?
C7 H7 0.9500 . ?
C7 C6 1.376(4) . ?
C32 H32A 0.9800 . ?
C32 H32B 0.9800 . ?
C32 H32C 0.9800 . ?
C23 H23 1.0000 . ?
C23 C24 1.477(4) . ?
C24 H24A 0.9900 . ?
C24 H24B 0.9900 . ?
C1 H1A 0.9800 . ?
C1 H1B 0.9800 . ?
C1 H1C 0.9800 . ?
C6 H6A 0.9500 . ?
C6 C5 1.381(5) . ?
C5 C8A 1.500(5) . ?
C5 C8B 1.655(13) . ?
C4E H4EA 0.9900 . ?
C4E H4EB 0.9900 . ?
C4E C3E 1.497(4) . ?
C3E H3EA 0.9800 . ?
C3E H3EB 0.9800 . ?
C3E H3EC 0.9800 . ?
C8A H8A 1.0000 . ?
C8A C9A 1.524(9) . ?
C2E H2EA 0.9900 . ?
C2E H2EB 0.9900 . ?
C2E C1E 1.463(5) . ?
C1E H1EA 0.9800 . ?
C1E H1EB 0.9800 . ?
C1E H1EC 0.9800 . ?
C9A H9AA 0.9900 . ?
C9A H9AB 0.9900 . ?
C8B H8B 1.0000 . ?
C8B C9B 1.49(2) . ?
C9B H9BA 0.9900 . ?
C9B H9BB 0.9900 . ?

loop_
_geom_torsion_atom_site_label_1
_geom_torsion_atom_site_label_2
_geom_torsion_atom_site_label_3
_geom_torsion_atom_site_label_4
_geom_torsion
_geom_torsion_site_symmetry_1
_geom_torsion_site_symmetry_2
_geom_torsion_site_symmetry_3
_geom_torsion_site_symmetry_4
_geom_torsion_publ_flag
O7 C17 C22 C21 -179.1(2) . . . . ?
O7 C17 C18 C19 178.6(2) . . . . ?
O3 C12 C13 C14 -179.4(2) . . . . ?
O3 C8A C9A C10 -56.4(8) . . . . ?
O3 C8B C9B C10 59(2) . . . . ?
O1 C2 C3 O2 0.6(3) . . . . ?
O1 C2 C3 C4 -179.9(2) . . . . ?
O1 C2 C7 C6 179.8(2) . . . . ?
O8 C19 C18 C17 -178.7(2) . . . . ?
O10 C21 C22 C17 179.6(2) . . . . ?
O10 C23 C24 C25 -51.6(3) . . . . ?
O12 C29 C28 O11 0.6(3) . . . . ?
O12 C29 C28 C27 -179.9(2) . . . . ?
O12 C29 C30 C31 -179.9(2) . . . . ?
O11 C28 C27 C26 179.7(2) . . . . ?
O2 C3 C4 C5 179.4(2) . . . . ?
O9 C25 C24 C23 -158.3(3) . . . . ?
O6 C14 C15 C16 179.0(2) . . . . ?
O6 C14 C13 C12 179.2(2) . . . . ?
O5 C16 C15 C14 -178.5(2) . . . . ?
O4 C10 C9A C8A -153.5(5) . . . . ?
O4 C10 C9B C8B 153.0(10) . . . . ?
C20 C21 C22 C17 1.5(4) . . . . ?
C20 C19 C18 C17 -0.4(4) . . . . ?
C20 C25 C24 C23 24.6(4) . . . . ?
C21 O10 C23 C26 -179.4(2) . . . . ?
C21 O10 C23 C24 51.4(3) . . . . ?
C21 C20 C19 O8 -179.4(2) . . . . ?
C21 C20 C19 C18 2.4(4) . . . . ?
C21 C20 C25 O9 -173.2(2) . . . . ?
C21 C20 C25 C24 3.8(4) . . . . ?
C29 C28 C27 C26 0.2(3) . . . . ?
C29 C30 C31 C26 -0.8(4) . . . . ?
C19 C20 C21 O10 179.0(2) . . . . ?
C19 C20 C21 C22 -3.0(4) . . . . ?
C19 C20 C25 O9 1.4(4) . . . . ?
C19 C20 C25 C24 178.4(2) . . . . ?
C28 C29 C30 C31 0.5(4) . . . . ?
C28 C27 C26 C31 -0.4(4) . . . . ?
C28 C27 C26 C23 177.4(2) . . . . ?
C11 C16 C15 C14 2.4(4) . . . . ?
C11 C12 C13 C14 1.2(4) . . . . ?
C11 C10 C9A C8A 33.9(8) . . . . ?
C11 C10 C9B C8B -44.9(18) . . . . ?
C2 C3 C4 C5 0.0(3) . . . . ?
C2 C7 C6 C5 0.3(4) . . . . ?
C16 C11 C12 O3 -179.5(2) . . . . ?
C16 C11 C12 C13 0.0(4) . . . . ?
C16 C11 C10 O4 -1.2(4) . . . . ?
C16 C11 C10 C9A 171.2(5) . . . . ?
C16 C11 C10 C9B -162.7(11) . . . . ?
C15 C14 C13 C12 -0.5(4) . . . . ?
C12 O3 C8A C5 174.7(3) . . . . ?
C12 O3 C8A C9A 52.0(7) . . . . ?
C12 O3 C8B C5 -162.8(5) . . . . ?
C12 O3 C8B C9B -44.7(19) . . . . ?
C12 C11 C16 O5 179.2(2) . . . . ?
C12 C11 C16 C15 -1.8(3) . . . . ?
C12 C11 C10 O4 -177.0(2) . . . . ?
C12 C11 C10 C9A -4.6(6) . . . . ?
C12 C11 C10 C9B 21.4(11) . . . . ?
C13 C14 C15 C16 -1.2(4) . . . . ?
C22 C17 C18 C19 -1.2(4) . . . . ?
C25 C20 C21 O10 -6.1(4) . . . . ?
C25 C20 C21 C22 171.9(2) . . . . ?
C25 C20 C19 O8 5.8(4) . . . . ?
C25 C20 C19 C18 -172.4(2) . . . . ?
C3 C2 C7 C6 -1.9(4) . . . . ?
C3 C4 C5 C6 -1.6(4) . . . . ?
C3 C4 C5 C8A 177.0(3) . . . . ?
C3 C4 C5 C8B 174.6(4) . . . . ?
C18 C17 C22 C21 0.6(4) . . . . ?
C27 C26 C31 C30 0.7(4) . . . . ?
C27 C26 C23 O10 -70.0(3) . . . . ?
C27 C26 C23 C24 56.8(3) . . . . ?
C30 C29 C28 O11 -179.8(2) . . . . ?
C30 C29 C28 C27 -0.2(3) . . . . ?
C10 C11 C16 O5 3.1(4) . . . . ?
C10 C11 C16 C15 -177.8(2) . . . . ?
C10 C11 C12 O3 -3.4(4) . . . . ?
C10 C11 C12 C13 176.0(2) . . . . ?
C26 C23 C24 C25 -175.2(2) . . . . ?
C4 C5 C8A O3 -73.9(5) . . . . ?
C4 C5 C8A C9A 47.1(7) . . . . ?
C4 C5 C8B O3 -113.5(9) . . . . ?
C4 C5 C8B C9B 122.2(13) . . . . ?
C31 C26 C23 O10 107.8(3) . . . . ?
C31 C26 C23 C24 -125.4(3) . . . . ?
C7 C2 C3 O2 -177.7(2) . . . . ?
C7 C2 C3 C4 1.8(3) . . . . ?
C7 C6 C5 C4 1.4(4) . . . . ?
C7 C6 C5 C8A -177.3(3) . . . . ?
C7 C6 C5 C8B -172.5(6) . . . . ?
C32 O12 C29 C28 161.1(2) . . . . ?
C32 O12 C29 C30 -18.5(3) . . . . ?
C23 O10 C21 C20 -21.8(3) . . . . ?
C23 O10 C21 C22 160.1(2) . . . . ?
C23 C26 C31 C30 -177.1(2) . . . . ?
C1 O1 C2 C3 140.3(2) . . . . ?
C1 O1 C2 C7 -41.4(3) . . . . ?
C6 C5 C8A O3 104.7(5) . . . . ?
C6 C5 C8A C9A -134.2(6) . . . . ?
C6 C5 C8B O3 61.2(13) . . . . ?
C6 C5 C8B C9B -63.1(14) . . . . ?
C5 C8A C9A C10 -175.2(5) . . . . ?
C5 C8B C9B C10 173.1(11) . . . . ?
C8A O3 C12 C11 -21.3(5) . . . . ?
C8A O3 C12 C13 159.2(4) . . . . ?
Na1 O1 C2 C3 -30.2(2) 1_565 . . . ?
Na1 O1 C2 C7 148.1(2) 1_565 . . . ?
Na1 O12 C29 C28 -26.1(2) 1_545 . . . ?
Na1 O12 C29 C30 154.3(2) 1_545 . . . ?
Na1 O11 C28 C29 27.7(3) 1_545 . . . ?
Na1 O11 C28 C27 -151.84(18) 1_545 . . . ?
Na1 O2 C3 C2 30.8(2) 1_565 . . . ?
Na1 O2 C3 C4 -148.70(19) 1_565 . . . ?
Na1 O9 C25 C20 -178.1(6) . . . . ?
Na1 O9 C25 C24 5.0(10) . . . . ?
Na1 O4 C10 C11 -132.4(4) . . . . ?
Na1 O4 C10 C9A 55.6(8) . . . . ?
Na1 O4 C10 C9B 28.3(14) . . . . ?
Na1 O1E C2E C1E 138.7(3) . . . . ?
C8B O3 C12 C11 13.9(10) . . . . ?
C8B O3 C12 C13 -165.5(10) . . . . ?
